data_9000246
loop_
_publ_author_name
'Chao G Y'

_publ_section_title
;The refinement of the crystal structure of apophyllite II. Determination of
 the hydrogen positions by X-ray diffraction Note: O1-B23 changed to match
 symmetry constraints
;
_journal_name_full 'American Mineralogist'
_journal_page_first 1234
_journal_page_last 1242
_journal_volume 56
_journal_year 1971
_chemical_compound_source 'Mont. St. Hilaire, Quebec, Canada'
_chemical_formula_sum 'Ca4 F H16 K O28 Si8'
_chemical_name_mineral Fluorapophyllite
_space_group_IT_number 128
_symmetry_space_group_name_Hall '-P 4 2n'
_symmetry_space_group_name_H-M 'P 4/m n c'
_cell_angle_alpha 90
_cell_angle_beta 90
_cell_angle_gamma 90
_cell_length_a 8.965
_cell_length_b 8.965
_cell_length_c 15.767
_cell_formula_units_Z 2
_cell_volume 1267.213
_database_code_amcsd 0000256
_exptl_crystal_density_diffrn 2.378
_cod_original_formula_sum 'K Ca4 Si8 O28 F H16'
_cod_database_code 9000246

loop_
_space_group_symop_operation_xyz
x,y,z
1/2-y,1/2-x,1/2+z
1/2+y,1/2+x,1/2-z
y,-x,-z
-y,x,z
1/2+x,1/2-y,1/2+z
1/2-x,1/2+y,1/2-z
x,y,-z
-x,-y,z
1/2+y,1/2+x,1/2+z
1/2-y,1/2-x,1/2-z
-y,x,-z
y,-x,z
1/2-x,1/2+y,1/2+z
1/2+x,1/2-y,1/2-z
-x,-y,-z

loop_
_atom_site_aniso_label
_atom_site_aniso_U_11
_atom_site_aniso_U_22
_atom_site_aniso_U_33
_atom_site_aniso_U_12
_atom_site_aniso_U_13
_atom_site_aniso_U_23
K 0.03101 0.03101 0.05511 0.00000 0.00000 0.00000
Ca 0.01129 0.01304 0.01229 0.00018 0.00000 0.00000
Si 0.00930 0.00830 0.01208 0.00013 -0.00042 -0.00008
O1 0.01603 0.01603 0.01671 -0.00257 -0.00197 -0.00197
O2 0.01389 0.01828 0.02475 0.00507 -0.00468 -0.00442
O3 0.02036 0.01757 0.01429 0.00022 -0.00417 -0.00220
F 0.01089 0.01089 0.03249 0.00000 0.00000 0.00000
O4 0.03626 0.01830 0.01825 0.00036 -0.00145 -0.00480

loop_
_atom_site_label
_atom_site_fract_x
_atom_site_fract_y
_atom_site_fract_z
_atom_site_U_iso_or_equiv
K 0.00000 0.00000 0.50000 ?
Ca 0.10940 0.24660 0.00000 ?
Si 0.22560 0.08650 0.19000 ?
O1 0.36310 0.13690 0.25000 ?
O2 0.08460 0.18910 0.21780 ?
O3 0.26360 0.10260 0.09230 ?
F 0.00000 0.00000 0.00000 ?
O4 0.21310 0.44910 0.08980 ?
H1 0.45150 0.17700 0.07750 0.04420
H2 0.23620 0.47060 0.11980 0.17149

loop_
_cod_related_entry_id
_cod_related_entry_database
_cod_related_entry_code
1 AMCSD 0000256
